data_4026829
loop_
_publ_author_name
'Paul N. W. Baxter'
'Abdelaziz Al Ouahabi'
'Jean-Paul Gisselbrecht'
'Lydia Brelot'
'Alexandre Varnek'

_publ_section_title
;
 Electronic, Spectroscopic, and Ion-Sensing Properties of a
 Dehydro[m]pyrido[14]- and [15]annulene Isomer Library
;
_journal_name_full 'Journal of Organic Chemistry'
_journal_page_first 126
_journal_page_last 142
_journal_paper_doi 10.1021/jo201595s
_journal_volume 77
_journal_year 2012
_chemical_formula_moiety 'C24 H10 N2'
_chemical_formula_sum 'C24 H10 N2'
_chemical_formula_weight 326.34
_chemical_name_systematic
;
 ?
;
_space_group_IT_number 14
_symmetry_cell_setting monoclinic
_symmetry_space_group_name_Hall '-P 2ybc'
_symmetry_space_group_name_H-M 'P 1 21/c 1'
_atom_sites_solution_hydrogens geom
_atom_sites_solution_primary direct
_atom_sites_solution_secondary difmap
_audit_creation_method SHELXL-97
_cell_angle_alpha 90.00
_cell_angle_beta 113.113(3)
_cell_angle_gamma 90.00
_cell_formula_units_Z 4
_cell_length_a 7.9834(4)
_cell_length_b 19.6905(8)
_cell_length_c 11.1720(4)
_cell_measurement_reflns_used 10577
_cell_measurement_temperature 173(2)
_cell_measurement_theta_max 27.485
_cell_measurement_theta_min 0.998
_cell_volume 1615.24(12)
_computing_cell_refinement 'Denzo (Nonius B.V., 1998)'
_computing_data_collection 'Collect (Nonius B.V., 1998)'
_computing_data_reduction 'Denzo (Nonius B.V., 1998)'
_computing_molecular_graphics 'PLATON 98 (Spek, 1998)'
_computing_publication_material 'SHELXL-97 (Sheldrick, 1997)'
_computing_structure_refinement 'SHELXL-97 (Sheldrick, 1997)'
_computing_structure_solution 'SHELXS-97 (Sheldrick, 1997)'
_diffrn_ambient_temperature 173(2)
_diffrn_measured_fraction_theta_full 0.996
_diffrn_measured_fraction_theta_max 0.996
_diffrn_measurement_device_type KappaCCD
_diffrn_measurement_method 'phi and omega scans'
_diffrn_radiation_monochromator graphite
_diffrn_radiation_source 'fine-focus sealed tube'
_diffrn_radiation_type MoK\a
_diffrn_radiation_wavelength 0.71073
_diffrn_reflns_av_R_equivalents 0.1039
_diffrn_reflns_av_sigmaI/netI 0.0754
_diffrn_reflns_limit_h_max 9
_diffrn_reflns_limit_h_min -10
_diffrn_reflns_limit_k_max 24
_diffrn_reflns_limit_k_min -25
_diffrn_reflns_limit_l_max 14
_diffrn_reflns_limit_l_min -12
_diffrn_reflns_number 12695
_diffrn_reflns_theta_full 27.51
_diffrn_reflns_theta_max 27.51
_diffrn_reflns_theta_min 2.07
_exptl_absorpt_coefficient_mu 0.080
_exptl_absorpt_correction_type none
_exptl_crystal_colour colorless
_exptl_crystal_density_diffrn 1.342
_exptl_crystal_description block
_exptl_crystal_F_000 672
_exptl_crystal_size_max 0.50
_exptl_crystal_size_mid 0.40
_exptl_crystal_size_min 0.38
_refine_diff_density_max 0.216
_refine_diff_density_min -0.278
_refine_diff_density_rms 0.062
_refine_ls_extinction_method none
_refine_ls_goodness_of_fit_ref 1.035
_refine_ls_hydrogen_treatment constr
_refine_ls_matrix_type full
_refine_ls_number_parameters 235
_refine_ls_number_reflns 3704
_refine_ls_number_restraints 0
_refine_ls_restrained_S_all 1.035
_refine_ls_R_factor_all 0.0878
_refine_ls_R_factor_gt 0.0526
_refine_ls_shift/su_max 0.000
_refine_ls_shift/su_mean 0.000
_refine_ls_structure_factor_coef Fsqd
_refine_ls_weighting_details 'calc w=1/[\s^2^(Fo^2^)+(0.0865P)^2^+0.0000P] where P=(Fo^2^+2Fc^2^)/3'
_refine_ls_weighting_scheme calc
_refine_ls_wR_factor_gt 0.1268
_refine_ls_wR_factor_ref 0.1524
_reflns_number_gt 2503
_reflns_number_total 3704
_reflns_threshold_expression I>2sigma(I)
_cod_data_source_file jo201595s_si_002.cif
_cod_data_source_block baxter27
_cod_original_sg_symbol_H-M 'P 21/c'
_cod_database_code 4026829

loop_
_symmetry_equiv_pos_as_xyz
'x, y, z'
'-x, y+1/2, -z+1/2'
'-x, -y, -z'
'x, -y-1/2, z-1/2'

loop_
_atom_site_label
_atom_site_type_symbol
_atom_site_fract_x
_atom_site_fract_y
_atom_site_fract_z
_atom_site_U_iso_or_equiv
_atom_site_adp_type
_atom_site_occupancy
_atom_site_symmetry_multiplicity
_atom_site_calc_flag
_atom_site_refinement_flags
C1 C 0.4684(2) -0.15992(8) 0.86488(15) 0.0276(4) Uani 1 1 d .
C2 C 0.5997(3) -0.26418(9) 0.93050(17) 0.0369(4) Uani 1 1 d .
H2 H 0.6575 -0.3032 0.9142 0.044 Uiso 1 1 calc R
C3 C 0.5736(2) -0.26158(8) 1.04618(16) 0.0327(4) Uani 1 1 d .
H3 H 0.6100 -0.2983 1.1062 0.039 Uiso 1 1 calc R
C4 C 0.4936(2) -0.20454(8) 1.07174(16) 0.0308(4) Uani 1 1 d .
H4 H 0.4756 -0.2010 1.1506 0.037 Uiso 1 1 calc R
C5 C 0.4393(2) -0.15193(8) 0.98088(15) 0.0272(4) Uani 1 1 d .
C6 C 0.3534(2) -0.09181(8) 0.99763(15) 0.0307(4) Uani 1 1 d .
C7 C 0.2790(3) -0.03812(8) 0.99345(16) 0.0320(4) Uani 1 1 d .
C8 C 0.1986(3) 0.02414(8) 0.97297(16) 0.0318(4) Uani 1 1 d .
C9 C 0.1308(2) 0.07925(8) 0.94042(15) 0.0306(4) Uani 1 1 d .
C10 C 0.0603(2) 0.14278(7) 0.88330(15) 0.0272(4) Uani 1 1 d .
C11 C -0.0080(2) 0.19161(8) 0.94228(17) 0.0328(4) Uani 1 1 d .
H11 H -0.0126 0.1829 1.0246 0.039 Uiso 1 1 calc R
C12 C -0.0689(2) 0.25268(9) 0.88040(17) 0.0346(4) Uani 1 1 d .
H12 H -0.1155 0.2868 0.9191 0.042 Uiso 1 1 calc R
C13 C -0.0606(2) 0.26308(9) 0.76068(17) 0.0350(4) Uani 1 1 d .
H13 H -0.1023 0.3055 0.7190 0.042 Uiso 1 1 calc R
C14 C 0.0616(2) 0.15804(8) 0.75970(15) 0.0273(4) Uani 1 1 d .
C15 C 0.1278(2) 0.10979(8) 0.69221(16) 0.0300(4) Uani 1 1 d .
C16 C 0.1755(2) 0.07002(8) 0.63008(15) 0.0281(4) Uani 1 1 d .
C17 C 0.2153(2) 0.03237(8) 0.53466(15) 0.0256(4) Uani 1 1 d .
C18 C 0.1692(2) 0.06333(8) 0.41286(16) 0.0317(4) Uani 1 1 d .
H18 H 0.1141 0.1070 0.3983 0.038 Uiso 1 1 calc R
C19 C 0.2018(3) 0.03200(9) 0.31349(16) 0.0344(4) Uani 1 1 d .
H19 H 0.1704 0.0542 0.2321 0.041 Uiso 1 1 calc R
C20 C 0.2801(2) -0.03166(9) 0.33281(16) 0.0328(4) Uani 1 1 d .
H20 H 0.3028 -0.0534 0.2647 0.039 Uiso 1 1 calc R
C21 C 0.3253(2) -0.06369(8) 0.45139(15) 0.0302(4) Uani 1 1 d .
H21 H 0.3785 -0.1076 0.4635 0.036 Uiso 1 1 calc R
C22 C 0.2950(2) -0.03315(8) 0.55434(15) 0.0249(4) Uani 1 1 d .
C23 C 0.3502(2) -0.07077(8) 0.67381(16) 0.0286(4) Uani 1 1 d .
C24 C 0.4066(2) -0.10965(8) 0.76358(15) 0.0298(4) Uani 1 1 d .
N1 N 0.5489(2) -0.21527(7) 0.84089(14) 0.0335(4) Uani 1 1 d .
N2 N 0.0020(2) 0.21781(7) 0.69905(13) 0.0325(4) Uani 1 1 d .

loop_
_atom_site_aniso_label
_atom_site_aniso_U_11
_atom_site_aniso_U_22
_atom_site_aniso_U_33
_atom_site_aniso_U_23
_atom_site_aniso_U_13
_atom_site_aniso_U_12
C1 0.0277(9) 0.0269(8) 0.0280(8) -0.0009(7) 0.0107(7) -0.0029(7)
C2 0.0404(11) 0.0306(9) 0.0375(10) -0.0013(8) 0.0128(8) 0.0059(8)
C3 0.0361(10) 0.0257(8) 0.0347(9) 0.0046(7) 0.0120(8) 0.0007(7)
C4 0.0320(10) 0.0315(9) 0.0299(9) 0.0012(7) 0.0132(7) -0.0036(7)
C5 0.0264(9) 0.0274(8) 0.0284(8) -0.0001(6) 0.0112(7) -0.0018(7)
C6 0.0374(10) 0.0292(9) 0.0287(9) 0.0030(7) 0.0164(8) -0.0004(7)
C7 0.0407(11) 0.0307(9) 0.0304(9) 0.0021(7) 0.0203(8) -0.0012(8)
C8 0.0411(11) 0.0283(9) 0.0328(9) 0.0004(7) 0.0220(8) 0.0001(8)
C9 0.0363(10) 0.0307(9) 0.0305(9) -0.0029(7) 0.0193(8) -0.0027(8)
C10 0.0280(9) 0.0255(8) 0.0314(9) -0.0032(7) 0.0152(7) -0.0027(7)
C11 0.0360(10) 0.0338(9) 0.0343(9) -0.0021(7) 0.0201(8) -0.0011(8)
C12 0.0344(11) 0.0320(9) 0.0408(10) -0.0041(8) 0.0183(9) 0.0044(7)
C13 0.0320(10) 0.0333(9) 0.0390(9) 0.0026(8) 0.0133(8) 0.0062(8)
C14 0.0251(9) 0.0277(8) 0.0306(9) -0.0041(7) 0.0127(7) -0.0035(7)
C15 0.0314(10) 0.0300(9) 0.0329(9) -0.0003(7) 0.0172(8) -0.0027(7)
C16 0.0288(9) 0.0290(8) 0.0291(8) 0.0011(7) 0.0141(7) -0.0034(7)
C17 0.0245(9) 0.0278(9) 0.0277(8) -0.0023(7) 0.0137(7) -0.0054(7)
C18 0.0308(10) 0.0349(9) 0.0303(9) 0.0027(7) 0.0130(8) -0.0002(7)
C19 0.0351(10) 0.0442(10) 0.0258(8) 0.0028(8) 0.0141(8) -0.0032(8)
C20 0.0334(10) 0.0412(10) 0.0283(9) -0.0067(7) 0.0170(8) -0.0045(8)
C21 0.0279(9) 0.0323(9) 0.0327(9) -0.0044(7) 0.0144(7) -0.0022(7)
C22 0.0230(9) 0.0285(8) 0.0258(8) -0.0017(6) 0.0123(7) -0.0042(7)
C23 0.0269(9) 0.0301(8) 0.0311(9) -0.0036(7) 0.0139(7) -0.0032(7)
C24 0.0289(9) 0.0314(9) 0.0306(9) -0.0019(7) 0.0134(7) -0.0021(7)
N1 0.0367(9) 0.0324(8) 0.0333(8) -0.0005(6) 0.0156(7) 0.0040(7)
N2 0.0328(8) 0.0330(8) 0.0325(8) 0.0012(6) 0.0136(7) 0.0025(6)

loop_
_atom_type_symbol
_atom_type_description
_atom_type_scat_dispersion_real
_atom_type_scat_dispersion_imag
_atom_type_scat_source
C C 0.0033 0.0016 'International Tables Vol C Tables 4.2.6.8 and 6.1.1.4'
H H 0.0000 0.0000 'International Tables Vol C Tables 4.2.6.8 and 6.1.1.4'
N N 0.0061 0.0033 'International Tables Vol C Tables 4.2.6.8 and 6.1.1.4'

loop_
_geom_angle_atom_site_label_1
_geom_angle_atom_site_label_2
_geom_angle_atom_site_label_3
_geom_angle
N1 C1 C5 122.48(15)
N1 C1 C24 116.40(14)
C5 C1 C24 121.09(15)
N1 C2 C3 124.05(16)
N1 C2 H2 118.0
C3 C2 H2 118.0
C4 C3 C2 118.34(16)
C4 C3 H3 120.8
C2 C3 H3 120.8
C3 C4 C5 119.47(16)
C3 C4 H4 120.3
C5 C4 H4 120.3
C4 C5 C1 117.96(15)
C4 C5 C6 123.55(15)
C1 C5 C6 118.48(14)
C7 C6 C5 170.10(17)
C6 C7 C8 171.90(18)
C9 C8 C7 171.72(18)
C8 C9 C10 169.89(17)
C11 C10 C9 123.84(15)
C11 C10 C14 117.95(14)
C9 C10 C14 118.20(14)
C12 C11 C10 119.48(16)
C12 C11 H11 120.3
C10 C11 H11 120.3
C11 C12 C13 118.30(16)
C11 C12 H12 120.9
C13 C12 H12 120.9
N2 C13 C12 124.75(16)
N2 C13 H13 117.6
C12 C13 H13 117.6
N2 C14 C10 122.60(15)
N2 C14 C15 116.32(14)
C10 C14 C15 121.07(14)
C16 C15 C14 176.66(18)
C15 C16 C17 168.20(16)
C18 C17 C22 118.51(14)
C18 C17 C16 116.53(14)
C22 C17 C16 124.96(14)
C19 C18 C17 121.70(16)
C19 C18 H18 119.2
C17 C18 H18 119.2
C20 C19 C18 119.79(15)
C20 C19 H19 120.1
C18 C19 H19 120.1
C19 C20 C21 119.80(16)
C19 C20 H20 120.1
C21 C20 H20 120.1
C20 C21 C22 121.81(16)
C20 C21 H21 119.1
C22 C21 H21 119.1
C21 C22 C17 118.38(14)
C21 C22 C23 116.93(14)
C17 C22 C23 124.68(14)
C24 C23 C22 169.50(17)
C23 C24 C1 176.06(16)
C2 N1 C1 117.68(15)
C13 N2 C14 116.90(14)

loop_
_geom_bond_atom_site_label_1
_geom_bond_atom_site_label_2
_geom_bond_distance
C1 N1 1.344(2)
C1 C5 1.412(2)
C1 C24 1.437(2)
C2 N1 1.332(2)
C2 C3 1.389(2)
C2 H2 0.9500
C3 C4 1.376(2)
C3 H3 0.9500
C4 C5 1.395(2)
C4 H4 0.9500
C5 C6 1.417(2)
C6 C7 1.205(2)
C7 C8 1.361(2)
C8 C9 1.203(2)
C9 C10 1.417(2)
C10 C11 1.392(2)
C10 C14 1.417(2)
C11 C12 1.377(2)
C11 H11 0.9500
C12 C13 1.380(2)
C12 H12 0.9500
C13 N2 1.337(2)
C13 H13 0.9500
C14 N2 1.348(2)
C14 C15 1.437(2)
C15 C16 1.203(2)
C16 C17 1.433(2)
C17 C18 1.402(2)
C17 C22 1.417(2)
C18 C19 1.381(2)
C18 H18 0.9500
C19 C20 1.379(3)
C19 H19 0.9500
C20 C21 1.381(2)
C20 H20 0.9500
C21 C22 1.401(2)
C21 H21 0.9500
C22 C23 1.436(2)
C23 C24 1.200(2)

loop_
_geom_torsion_atom_site_label_1
_geom_torsion_atom_site_label_2
_geom_torsion_atom_site_label_3
_geom_torsion_atom_site_label_4
_geom_torsion
N1 C2 C3 C4 -1.4(3)
C2 C3 C4 C5 0.9(3)
C3 C4 C5 C1 0.3(2)
C3 C4 C5 C6 178.98(16)
N1 C1 C5 C4 -1.3(2)
C24 C1 C5 C4 176.38(15)
N1 C1 C5 C6 179.98(15)
C24 C1 C5 C6 -2.3(2)
C8 C9 C10 C11 -172.5(10)
C8 C9 C10 C14 6.5(11)
C9 C10 C11 C12 178.19(16)
C14 C10 C11 C12 -0.9(2)
C10 C11 C12 C13 0.3(3)
C11 C12 C13 N2 0.3(3)
C11 C10 C14 N2 0.9(2)
C9 C10 C14 N2 -178.20(15)
C11 C10 C14 C15 -179.18(16)
C9 C10 C14 C15 1.7(2)
C15 C16 C17 C18 4.7(9)
C15 C16 C17 C22 -174.6(8)
C22 C17 C18 C19 -0.9(3)
C16 C17 C18 C19 179.72(16)
C17 C18 C19 C20 0.7(3)
C18 C19 C20 C21 0.0(3)
C19 C20 C21 C22 -0.4(3)
C20 C21 C22 C17 0.1(3)
C20 C21 C22 C23 -179.04(16)
C18 C17 C22 C21 0.5(2)
C16 C17 C22 C21 179.82(15)
C18 C17 C22 C23 179.59(16)
C16 C17 C22 C23 -1.1(3)
C21 C22 C23 C24 3.3(10)
C17 C22 C23 C24 -175.8(9)
C3 C2 N1 C1 0.5(3)
C5 C1 N1 C2 0.9(2)
C24 C1 N1 C2 -176.87(15)
C12 C13 N2 C14 -0.3(3)
C10 C14 N2 C13 -0.3(2)
C15 C14 N2 C13 179.78(15)

loop_
_cod_related_entry_id
_cod_related_entry_database
_cod_related_entry_code
1 ChemSpider 30659436
